data_9000423
loop_
_publ_author_name
'Calvo, C.'
'Faggiani, R.'

_publ_section_title
;
 A re-investigation of the crystal structures of chevkinite and perrierite
;
_journal_name_full 'American Mineralogist'
_journal_page_first 1277
_journal_page_last 1285
_journal_volume 59
_journal_year 1974
_chemical_compound_source 'natural, but location not given'
_chemical_formula_sum 'Co2 Nd4 O22 Si4 Ti3'
_chemical_name_mineral Chevkinite-(Nd)
_space_group_IT_number 14
_symmetry_space_group_name_Hall '-P 2yab'
_symmetry_space_group_name_H-M 'P 1 21/a 1'
_cell_angle_alpha 90
_cell_angle_beta 100.82
_cell_angle_gamma 90
_cell_length_a 13.325
_cell_length_b 5.706
_cell_length_c 10.998
_cell_formula_units_Z 2
_cell_volume 821.339
_database_code_amcsd 0000434
_exptl_crystal_density_diffrn 5.268
_cod_original_formula_sum 'Nd4 Si4 Co2 Ti3 O22'
_cod_database_code 9000423

loop_
_space_group_symop_operation_xyz
x,y,z
1/2+x,1/2-y,z
1/2-x,1/2+y,-z
-x,-y,-z

loop_
_atom_site_label
_atom_site_fract_x
_atom_site_fract_y
_atom_site_fract_z
_atom_site_occupancy
_atom_site_U_iso_or_equiv
Nd1 0.35651 0.01889 0.23426 1.00000 0.00990
Nd2 0.06955 -0.03317 0.24116 1.00000 0.00890
Si1 0.20080 0.49740 0.22980 1.00000 0.00530
Si2 0.35840 0.49930 0.04640 1.00000 0.00630
Co 0.00000 0.50000 0.00000 1.00000 0.00930
Ti1 0.24470 0.24560 0.50030 0.68000 0.01060
Co1 0.24470 0.24560 0.50030 0.32000 0.01060
Ti2a 0.00000 0.50000 0.50000 0.82000 0.01190
Co2a 0.00000 0.50000 0.50000 0.18000 0.01190
Ti2b 0.50000 0.50000 0.50000 0.82000 0.01290
Co2b 0.50000 0.50000 0.50000 0.18000 0.01290
O1 0.23840 -0.27250 0.31370 1.00000 0.00700
O11 0.21830 0.25950 0.31260 1.00000 0.00700
O21 -0.02540 0.25150 0.37210 1.00000 0.00800
O2 -0.02410 -0.25750 0.36970 1.00000 0.01200
O3 0.41340 -0.25500 0.09570 1.00000 0.01200
O31 0.44020 0.28800 0.09540 1.00000 0.01300
O5 0.15160 0.49590 0.50920 1.00000 0.00800
O4 0.14500 -0.01210 0.47520 1.00000 0.00700
O6 0.08330 0.54340 0.17370 1.00000 0.01000
O7 0.27050 0.45150 0.12470 1.00000 0.01300
O8 0.31490 -0.00970 -0.09920 1.00000 0.01100

loop_
_cod_related_entry_id
_cod_related_entry_database
_cod_related_entry_code
1 AMCSD 0000434
